data_4101028
_journal_name_full 'Journal of the American Chemical Society'
_journal_paper_doi 10.1021/ja055725n
_journal_year 2006
_chemical_formula_sum 'C12 H12 Co N8 O2'
_chemical_formula_weight 359.23
_chemical_name_common Co-N3-Dpg-Square
_space_group_IT_number 14
_symmetry_cell_setting monoclinic
_symmetry_space_group_name_Hall '-P 2ybc'
_symmetry_space_group_name_H-M 'P 1 21/c 1'
_cell_angle_alpha 90.00
_cell_angle_beta 111.347(2)
_cell_angle_gamma 90.00
_cell_formula_units_Z 2
_cell_length_a 11.1733(4)
_cell_length_b 6.7391(3)
_cell_length_c 9.7645(3)
_cell_measurement_temperature 293(2)
_cell_volume 684.80(4)
_diffrn_ambient_temperature 293(2)
_exptl_crystal_density_diffrn 1.742
_cod_original_sg_symbol_H-M 'P 21/c'
_cod_database_code 4101028

loop_
_symmetry_equiv_pos_as_xyz
'x, y, z'
'-x, y+1/2, -z+1/2'
'-x, -y, -z'
'x, -y-1/2, z-1/2'

loop_
_atom_site_label
_atom_site_type_symbol
_atom_site_fract_x
_atom_site_fract_y
_atom_site_fract_z
_atom_site_U_iso_or_equiv
_atom_site_adp_type
_atom_site_occupancy
_atom_site_symmetry_multiplicity
_atom_site_calc_flag
_atom_site_refinement_flags
_atom_site_disorder_assembly
_atom_site_disorder_group
Co1 Co 0.5000 0.0000 0.0000 0.02644(18) Uani 1 2 d S . .
O1 O -0.1114(2) 0.3118(3) -0.4825(2) 0.0508(6) Uani 1 1 d . . .
N1 N 0.32864(19) 0.1571(3) -0.14187(19) 0.0301(4) Uani 1 1 d . . .
N2 N 0.5287(2) 0.2312(3) 0.1594(2) 0.0481(6) Uani 1 1 d . . .
N3 N 0.6130(2) 0.3407(4) 0.4048(2) 0.0433(6) Uani 1 1 d . . .
N4 N 0.5687(2) 0.2840(3) 0.2807(2) 0.0370(5) Uani 1 1 d . . .
H1 H 0.361(3) 0.402(4) -0.046(3) 0.044 Uiso 1 1 d . . .
H2 H 0.257(3) -0.048(4) -0.269(3) 0.044 Uiso 1 1 d . . .
H3 H 0.178(3) 0.569(5) -0.196(3) 0.044 Uiso 1 1 d . . .
H4 H 0.085(3) 0.090(4) -0.425(3) 0.044 Uiso 1 1 d . . .
H6 H -0.040(2) 0.580(4) -0.386(3) 0.036(7) Uiso 1 1 d . . .
C1 C 0.3041(3) 0.3453(4) -0.1206(3) 0.0419(6) Uani 1 1 d . . .
C2 C 0.2422(3) 0.0710(5) -0.2591(3) 0.0460(7) Uani 1 1 d . . .
C3 C 0.1977(3) 0.4488(4) -0.2096(3) 0.0454(7) Uani 1 1 d . . .
C4 C 0.1356(3) 0.1630(4) -0.3541(3) 0.0508(8) Uani 1 1 d . . .
C5 C 0.1092(2) 0.3556(4) -0.3311(2) 0.0364(6) Uani 1 1 d . . .
C6 C -0.0128(3) 0.4569(4) -0.4331(3) 0.0419(7) Uani 1 1 d . . .
H1A H -0.178(3) 0.355(5) -0.512(3) 0.050(10) Uiso 1 1 d . . .

loop_
_atom_site_aniso_label
_atom_site_aniso_U_11
_atom_site_aniso_U_22
_atom_site_aniso_U_33
_atom_site_aniso_U_23
_atom_site_aniso_U_13
_atom_site_aniso_U_12
Co1 0.0248(3) 0.0312(3) 0.0203(2) 0.00183(17) 0.00464(17) 0.00199(18)
O1 0.0252(11) 0.0475(12) 0.0698(14) 0.0188(10) 0.0056(10) -0.0011(9)
N1 0.0287(10) 0.0331(10) 0.0262(9) 0.0029(8) 0.0071(8) 0.0024(8)
N2 0.0496(15) 0.0531(14) 0.0291(11) -0.0143(10) -0.0006(10) 0.0153(11)
N3 0.0318(12) 0.0644(14) 0.0299(11) -0.0173(10) 0.0066(9) 0.0056(10)
N4 0.0279(12) 0.0409(12) 0.0399(12) -0.0037(10) 0.0096(9) 0.0082(9)
C1 0.0423(16) 0.0385(14) 0.0319(13) -0.0039(11) -0.0019(11) 0.0038(12)
C2 0.0397(16) 0.0357(14) 0.0481(16) -0.0077(13) -0.0012(13) 0.0121(13)
C3 0.0548(19) 0.0322(14) 0.0401(15) -0.0008(12) 0.0064(14) 0.0128(13)
C4 0.0430(17) 0.0446(17) 0.0443(16) -0.0140(12) -0.0086(13) 0.0130(13)
C5 0.0382(14) 0.0405(14) 0.0271(12) 0.0061(10) 0.0077(11) 0.0130(11)
C6 0.0346(15) 0.0480(16) 0.0399(15) 0.0066(12) 0.0096(12) 0.0089(11)

loop_
_geom_bond_atom_site_label_1
_geom_bond_atom_site_label_2
_geom_bond_distance
_geom_bond_site_symmetry_2
_geom_bond_publ_flag
Co1 N3 2.1128(19) 4_565 ?
Co1 N3 2.1128(19) 2_645 ?
Co1 N2 2.143(2) 3_655 ?
Co1 N2 2.143(2) . ?
Co1 N1 2.1850(19) 3_655 ?
Co1 N1 2.1850(19) . ?
O1 C6 1.420(4) . ?
N1 C1 1.330(3) . ?
N1 C2 1.332(3) . ?
N2 N4 1.158(3) . ?
N3 N4 1.193(3) . ?
N3 Co1 2.1128(19) 2_655 ?
C1 C3 1.379(4) . ?
C2 C4 1.364(4) . ?
C3 C5 1.387(4) . ?
C4 C5 1.367(4) . ?
C5 C6 1.525(4) . ?
C6 C6 1.549(5) 3_564 ?
